data_2223876
loop_
_publ_author_name
'Wang, Yufei'
'Gan, Xin'
'Jishu, Chen'

_publ_section_title
;<i>catena</i>-Poly[[[acetonitrilecopper(I)]-bis[\m-bis(diphenylphosphino)methane-\k^2^<i>P</i>:<i>P</i>']-copper(I)-\m-1,2-di-4-pyridylethene]
 bis(tetrafluoridoborate)]
;
_journal_coeditor_code JH2105
_journal_issue 11
_journal_name_full 'Acta Crystallographica Section E'
_journal_page_first m1358
_journal_paper_doi 10.1107/S1600536809040896
_journal_volume 65
_journal_year 2009
_chemical_formula_iupac '[Cu2 (C2 H3 N) (C12 H10 N2) (C25 H22 P2)2] (B F4)2'
_chemical_formula_moiety 'C64 H57 Cu2 N3 P4 2+, 2(B1 F4 -)'
_chemical_formula_sum 'C64 H57 B2 Cu2 F8 N3 P4'
_chemical_formula_weight 1292.71
_chemical_name_systematic
;
<i>catena</i>-Poly[[[acetonitrilecopper(I)]-bis[\m-
bis(diphenylphosphino)methane-\k^2^<i>P</i>:<i>P</i>']-copper(I)-
\m-1,2-di-4-pyridylethene] bis(tetrafluoridoborate)]
;
_space_group_IT_number 2
_symmetry_cell_setting triclinic
_symmetry_space_group_name_Hall '-P 1'
_symmetry_space_group_name_H-M 'P -1'
_atom_sites_solution_hydrogens geom
_atom_sites_solution_primary direct
_atom_sites_solution_secondary difmap
_audit_creation_method SHELXL-97
_cell_angle_alpha 87.368(10)
_cell_angle_beta 86.963(11)
_cell_angle_gamma 84.992(10)
_cell_formula_units_Z 2
_cell_length_a 11.146(7)
_cell_length_b 14.818(9)
_cell_length_c 18.532(11)
_cell_measurement_reflns_used 2198
_cell_measurement_temperature 298(2)
_cell_measurement_theta_max 21.021
_cell_measurement_theta_min 3.185
_cell_volume 3042(3)
_computing_cell_refinement 'SAINT (Siemens, 1996)'
_computing_data_collection 'SMART (Siemens, 1996)'
_computing_data_reduction 'SAINT (Siemens, 1996)'
_computing_molecular_graphics 'ORTEP-3 (Farrugia, 1997) and DIAMOND (Brandenburg, 1998)'
_computing_publication_material 'SHELXTL (Sheldrick, 2008)'
_computing_structure_refinement 'SHELXL97 (Sheldrick, 2008)'
_computing_structure_solution 'SHELXS97 (Sheldrick, 2008)'
_diffrn_ambient_temperature 298(2)
_diffrn_measured_fraction_theta_full 0.968
_diffrn_measured_fraction_theta_max 0.968
_diffrn_measurement_device_type 'Bruker SMART'
_diffrn_measurement_method '\f and \w'
_diffrn_radiation_monochromator graphite
_diffrn_radiation_source 'fine-focus sealed tube'
_diffrn_radiation_type MoK\a
_diffrn_radiation_wavelength 0.71073
_diffrn_reflns_av_R_equivalents 0.0608
_diffrn_reflns_av_sigmaI/netI 0.1858
_diffrn_reflns_limit_h_max 7
_diffrn_reflns_limit_h_min -13
_diffrn_reflns_limit_k_max 17
_diffrn_reflns_limit_k_min -17
_diffrn_reflns_limit_l_max 21
_diffrn_reflns_limit_l_min -22
_diffrn_reflns_number 15646
_diffrn_reflns_theta_full 25.03
_diffrn_reflns_theta_max 25.03
_diffrn_reflns_theta_min 1.80
_exptl_absorpt_coefficient_mu 0.871
_exptl_absorpt_correction_T_max 0.8951
_exptl_absorpt_correction_T_min 0.8519
_exptl_absorpt_correction_type multi-scan
_exptl_absorpt_process_details '(SADABS; Sheldrick, 1996)'
_exptl_crystal_colour yellow
_exptl_crystal_density_diffrn 1.411
_exptl_crystal_density_method 'not measured'
_exptl_crystal_description block
_exptl_crystal_F_000 1324
_exptl_crystal_size_max 0.19
_exptl_crystal_size_mid 0.17
_exptl_crystal_size_min 0.13
_refine_diff_density_max 1.005
_refine_diff_density_min -0.444
_refine_ls_extinction_method none
_refine_ls_goodness_of_fit_ref 1.001
_refine_ls_hydrogen_treatment constr
_refine_ls_matrix_type full
_refine_ls_number_parameters 749
_refine_ls_number_reflns 10398
_refine_ls_number_restraints 39
_refine_ls_restrained_S_all 1.036
_refine_ls_R_factor_all 0.1743
_refine_ls_R_factor_gt 0.0793
_refine_ls_shift/su_max 0.001
_refine_ls_shift/su_mean 0.000
_refine_ls_structure_factor_coef Fsqd
_refine_ls_weighting_details 'calc w=1/[\s^2^(Fo^2^)+(0.0373P)^2^] where P=(Fo^2^+2Fc^2^)/3'
_refine_ls_weighting_scheme calc
_refine_ls_wR_factor_gt 0.1303
_refine_ls_wR_factor_ref 0.1518
_reflns_number_gt 4625
_reflns_number_total 10398
_reflns_threshold_expression I>2\s(I)
_cod_data_source_file jh2105.cif
_cod_data_source_block I
_cod_database_code 2223876
_cod_database_fobs_code 2223876

loop_
_symmetry_equiv_pos_as_xyz
'x, y, z'
'-x, -y, -z'

loop_
_atom_site_type_symbol
_atom_site_label
_atom_site_fract_x
_atom_site_fract_y
_atom_site_fract_z
_atom_site_U_iso_or_equiv
_atom_site_adp_type
_atom_site_calc_flag
_atom_site_refinement_flags
_atom_site_occupancy
_atom_site_disorder_assembly
_atom_site_disorder_group
Cu Cu1 0.27700(8) 0.57866(6) 0.24838(5) 0.0411(3) Uani d . 1 . .
Cu Cu2 0.04993(8) 0.81487(6) 0.24358(5) 0.0474(3) Uani d . 1 . .
B B1 0.7566(10) 0.6129(7) 0.2537(6) 0.067(3) Uani d D 1 . .
B B2 0.3676(15) 0.0452(9) 0.2281(9) 0.139(7) Uani d D 1 . .
F F1 0.8510(5) 0.6714(5) 0.2510(3) 0.117(2) Uani d DU 1 . .
F F2 0.6789(5) 0.6318(4) 0.3101(3) 0.0938(17) Uani d D 1 . .
F F3 0.6988(5) 0.6232(4) 0.1921(3) 0.1012(19) Uani d D 1 . .
F F4 0.7995(6) 0.5214(5) 0.2598(4) 0.166(3) Uani d D 1 . .
F F5 0.4366(8) 0.0476(6) 0.2825(5) 0.192(4) Uani d D 1 . .
F F6 0.2843(9) 0.1165(7) 0.2408(6) 0.224(4) Uani d DU 1 . .
F F7 0.3061(6) -0.0289(4) 0.2262(3) 0.120(2) Uani d D 1 . .
F F8 0.4247(10) 0.0703(8) 0.1707(5) 0.229(4) Uani d DU 1 . .
N N1 0.4004(6) 0.4605(4) 0.2560(3) 0.0439(16) Uani d . 1 . .
N N2 -0.0458(6) 0.9402(4) 0.2449(3) 0.0474(16) Uani d . 1 . .
N N3 0.3895(6) 0.6814(4) 0.2418(3) 0.0436(16) Uani d . 1 . .
P P1 0.18562(17) 0.56636(12) 0.14230(10) 0.0389(5) Uani d . 1 . .
P P2 0.18580(17) 0.57121(12) 0.36125(10) 0.0402(5) Uani d . 1 . .
P P3 0.06244(17) 0.76465(12) 0.13110(11) 0.0424(5) Uani d . 1 . .
P P4 0.05932(17) 0.76720(13) 0.36037(11) 0.0437(5) Uani d . 1 . .
C C1 0.3610(8) 0.3770(5) 0.2611(4) 0.057(2) Uani d . 1 . .
H H1 0.2779 0.3735 0.2639 0.068 Uiso calc R 1 . .
C C2 0.4310(9) 0.2974(5) 0.2625(5) 0.068(3) Uani d . 1 . .
H H2 0.3965 0.2423 0.2660 0.082 Uiso calc R 1 . .
C C3 0.5518(10) 0.2997(6) 0.2586(4) 0.064(3) Uani d . 1 . .
C C4 0.6005(7) 0.3836(6) 0.2543(4) 0.053(2) Uani d . 1 . .
H H4 0.6835 0.3872 0.2525 0.063 Uiso calc R 1 . .
C C5 0.5201(7) 0.4630(5) 0.2528(4) 0.046(2) Uani d . 1 . .
H H5 0.5518 0.5191 0.2494 0.055 Uiso calc R 1 . .
C C6 -0.1647(8) 0.9443(5) 0.2425(4) 0.058(2) Uani d . 1 . .
H H6 -0.2005 0.8907 0.2374 0.070 Uiso calc R 1 . .
C C7 -0.2378(7) 1.0234(6) 0.2471(4) 0.065(2) Uani d . 1 . .
H H7 -0.3211 1.0226 0.2462 0.078 Uiso calc R 1 . .
C C8 -0.1878(9) 1.1032(6) 0.2530(4) 0.059(2) Uani d . 1 . .
C C9 -0.0659(8) 1.1002(5) 0.2536(4) 0.066(3) Uani d . 1 . .
H H9 -0.0282 1.1533 0.2571 0.079 Uiso calc R 1 . .
C C10 0.0007(8) 1.0197(5) 0.2491(4) 0.062(2) Uani d . 1 . .
H H10 0.0841 1.0197 0.2490 0.074 Uiso calc R 1 . .
C C11 -0.3744(9) 1.2097(6) 0.2578(5) 0.076(3) Uani d D 1 . .
H H11 -0.4172 1.1584 0.2591 0.092 Uiso calc R 1 . .
C C12 -0.2620(10) 1.1961(7) 0.2555(5) 0.079(3) Uani d D 1 . .
H H12 -0.2188 1.2471 0.2553 0.095 Uiso calc R 1 . .
C C13 0.0543(6) 0.6422(4) 0.1200(4) 0.0437(19) Uani d . 1 . .
H H13A -0.0141 0.6232 0.1496 0.052 Uiso calc R 1 . .
H H13B 0.0376 0.6337 0.0700 0.052 Uiso calc R 1 . .
C C14 0.1318(7) 0.4541(5) 0.1332(4) 0.0420(19) Uani d . 1 . .
C C15 0.0127(7) 0.4378(5) 0.1429(4) 0.057(2) Uani d . 1 . .
H H15 -0.0452 0.4856 0.1516 0.068 Uiso calc R 1 . .
C C16 -0.0220(9) 0.3501(7) 0.1397(5) 0.086(3) Uani d . 1 . .
H H16 -0.1027 0.3396 0.1480 0.103 Uiso calc R 1 . .
C C17 0.0615(11) 0.2789(6) 0.1244(5) 0.079(3) Uani d . 1 . .
H H17 0.0387 0.2203 0.1213 0.095 Uiso calc R 1 . .
C C18 0.1802(10) 0.2974(6) 0.1140(4) 0.073(3) Uani d . 1 . .
H H18 0.2385 0.2502 0.1041 0.088 Uiso calc R 1 . .
C C19 0.2142(8) 0.3822(5) 0.1176(4) 0.067(3) Uani d . 1 . .
H H19 0.2951 0.3923 0.1093 0.081 Uiso calc R 1 . .
C C20 0.2829(6) 0.5734(4) 0.0609(4) 0.0394(18) Uani d . 1 . .
C C21 0.3966(7) 0.6086(5) 0.0635(4) 0.051(2) Uani d . 1 . .
H H21 0.4234 0.6236 0.1077 0.061 Uiso calc R 1 . .
C C22 0.4675(7) 0.6207(5) 0.0020(4) 0.056(2) Uani d . 1 . .
H H22 0.5389 0.6482 0.0046 0.068 Uiso calc R 1 . .
C C23 0.4357(8) 0.5934(5) -0.0630(4) 0.061(2) Uani d . 1 . .
H H23 0.4862 0.5993 -0.1043 0.073 Uiso calc R 1 . .
C C24 0.3240(8) 0.5561(6) -0.0659(4) 0.065(2) Uani d . 1 . .
H H24 0.2997 0.5374 -0.1096 0.078 Uiso calc R 1 . .
C C25 0.2520(7) 0.5473(5) -0.0053(4) 0.053(2) Uani d . 1 . .
H H25 0.1787 0.5226 -0.0086 0.064 Uiso calc R 1 . .
C C26 0.1855(6) 0.7985(4) 0.0709(4) 0.0395(18) Uani d . 1 . .
C C27 0.1913(7) 0.7824(5) -0.0034(4) 0.051(2) Uani d . 1 . .
H H27 0.1323 0.7514 -0.0228 0.061 Uiso calc R 1 . .
C C28 0.2841(9) 0.8123(6) -0.0474(5) 0.065(2) Uani d . 1 . .
H H28 0.2865 0.8026 -0.0967 0.077 Uiso calc R 1 . .
C C29 0.3739(8) 0.8567(6) -0.0191(6) 0.076(3) Uani d . 1 . .
H H29 0.4374 0.8756 -0.0489 0.091 Uiso calc R 1 . .
C C30 0.3685(7) 0.8729(5) 0.0539(6) 0.062(2) Uani d . 1 . .
H H30 0.4283 0.9031 0.0733 0.075 Uiso calc R 1 . .
C C31 0.2757(7) 0.8447(5) 0.0974(4) 0.053(2) Uani d . 1 . .
H H31 0.2726 0.8568 0.1463 0.063 Uiso calc R 1 . .
C C32 -0.0722(7) 0.8126(5) 0.0853(4) 0.051(2) Uani d . 1 . .
C C33 -0.1728(8) 0.7703(5) 0.0819(4) 0.058(2) Uani d . 1 . .
H H33 -0.1736 0.7107 0.1001 0.069 Uiso calc R 1 . .
C C34 -0.2757(8) 0.8122(6) 0.0522(5) 0.071(3) Uani d . 1 . .
H H34 -0.3460 0.7824 0.0540 0.085 Uiso calc R 1 . .
C C35 -0.2744(8) 0.8942(7) 0.0215(5) 0.089(3) Uani d . 1 . .
H H35 -0.3410 0.9196 -0.0028 0.107 Uiso calc R 1 . .
C C36 -0.1746(9) 0.9421(6) 0.0252(5) 0.086(3) Uani d U 1 . .
H H36 -0.1762 1.0021 0.0079 0.103 Uiso calc R 1 . .
C C37 -0.0730(8) 0.9002(6) 0.0547(5) 0.079(3) Uani d . 1 . .
H H37 -0.0036 0.9308 0.0542 0.095 Uiso calc R 1 . .
C C38 0.0500(6) 0.6457(4) 0.3867(4) 0.049(2) Uani d . 1 . .
H H38A 0.0353 0.6400 0.4388 0.058 Uiso calc R 1 . .
H H38B -0.0187 0.6245 0.3645 0.058 Uiso calc R 1 . .
C C39 0.1300(7) 0.4593(5) 0.3766(4) 0.049(2) Uani d . 1 . .
C C40 0.0297(8) 0.4385(6) 0.3444(4) 0.064(2) Uani d . 1 . .
H H40 -0.0177 0.4843 0.3208 0.077 Uiso calc R 1 . .
C C41 -0.0033(10) 0.3502(8) 0.3460(6) 0.102(4) Uani d . 1 . .
H H41 -0.0726 0.3381 0.3236 0.122 Uiso calc R 1 . .
C C42 0.0629(12) 0.2815(7) 0.3793(5) 0.092(4) Uani d . 1 . .
H H42 0.0416 0.2222 0.3788 0.110 Uiso calc R 1 . .
C C43 0.1606(11) 0.3010(6) 0.4133(5) 0.092(3) Uani d . 1 . .
H H43 0.2065 0.2547 0.4372 0.111 Uiso calc R 1 . .
C C44 0.1940(9) 0.3887(6) 0.4133(5) 0.078(3) Uani d . 1 . .
H H44 0.2606 0.4005 0.4383 0.093 Uiso calc R 1 . .
C C45 0.2827(7) 0.5788(4) 0.4352(4) 0.0406(19) Uani d . 1 . .
C C46 0.2484(8) 0.5600(5) 0.5079(4) 0.060(2) Uani d . 1 . .
H H46 0.1726 0.5398 0.5188 0.071 Uiso calc R 1 . .
C C47 0.3213(9) 0.5700(6) 0.5632(4) 0.063(2) Uani d . 1 . .
H H47 0.2954 0.5552 0.6105 0.075 Uiso calc R 1 . .
C C48 0.4328(9) 0.6016(5) 0.5495(5) 0.062(2) Uani d . 1 . .
H H48 0.4818 0.6106 0.5872 0.074 Uiso calc R 1 . .
C C49 0.4699(8) 0.6195(5) 0.4797(5) 0.062(2) Uani d . 1 . .
H H49 0.5456 0.6402 0.4695 0.075 Uiso calc R 1 . .
C C50 0.3962(8) 0.6074(5) 0.4233(4) 0.051(2) Uani d . 1 . .
H H50 0.4247 0.6190 0.3760 0.062 Uiso calc R 1 . .
C C51 0.1817(7) 0.8027(5) 0.4107(4) 0.048(2) Uani d . 1 . .
C C52 0.1880(8) 0.7839(5) 0.4865(4) 0.057(2) Uani d . 1 . .
H H52 0.1293 0.7523 0.5116 0.069 Uiso calc R 1 . .
C C53 0.2820(9) 0.8128(6) 0.5225(5) 0.068(3) Uani d . 1 . .
H H53 0.2881 0.7987 0.5717 0.082 Uiso calc R 1 . .
C C54 0.3647(9) 0.8613(6) 0.4871(7) 0.074(3) Uani d . 1 . .
H H54 0.4271 0.8808 0.5121 0.089 Uiso calc R 1 . .
C C55 0.3583(8) 0.8822(5) 0.4150(6) 0.068(3) Uani d . 1 . .
H H55 0.4167 0.9154 0.3911 0.082 Uiso calc R 1 . .
C C56 0.2644(7) 0.8540(5) 0.3768(5) 0.057(2) Uani d . 1 . .
H H56 0.2585 0.8705 0.3280 0.068 Uiso calc R 1 . .
C C57 -0.0764(7) 0.8199(5) 0.4061(4) 0.049(2) Uani d . 1 . .
C C58 -0.0741(8) 0.8976(6) 0.4431(5) 0.084(3) Uani d . 1 . .
H H58 -0.0010 0.9216 0.4488 0.101 Uiso calc R 1 . .
C C59 -0.1805(9) 0.9410(7) 0.4721(6) 0.096(3) Uani d U 1 . .
H H59 -0.1778 0.9944 0.4963 0.115 Uiso calc R 1 . .
C C60 -0.2890(9) 0.9062(7) 0.4654(6) 0.099(3) Uani d . 1 . .
H H60 -0.3598 0.9354 0.4849 0.119 Uiso calc R 1 . .
C C61 -0.2917(8) 0.8273(6) 0.4294(5) 0.082(3) Uani d . 1 . .
H H61 -0.3650 0.8031 0.4247 0.098 Uiso calc R 1 . .
C C62 -0.1892(8) 0.7843(6) 0.4007(4) 0.068(2) Uani d . 1 . .
H H62 -0.1930 0.7306 0.3770 0.081 Uiso calc R 1 . .
C C63 0.4518(7) 0.7361(5) 0.2385(4) 0.045(2) Uani d . 1 . .
C C64 0.5343(8) 0.8084(6) 0.2355(5) 0.082(3) Uani d . 1 . .
H H64A 0.5945 0.7979 0.1971 0.123 Uiso calc R 1 . .
H H64B 0.5727 0.8086 0.2806 0.123 Uiso calc R 1 . .
H H64C 0.4897 0.8659 0.2267 0.123 Uiso calc R 1 . .

loop_
_atom_site_aniso_label
_atom_site_aniso_U_11
_atom_site_aniso_U_22
_atom_site_aniso_U_33
_atom_site_aniso_U_12
_atom_site_aniso_U_13
_atom_site_aniso_U_23
Cu1 0.0400(6) 0.0310(5) 0.0509(6) 0.0062(4) -0.0044(5) -0.0040(4)
Cu2 0.0430(6) 0.0369(6) 0.0598(7) 0.0136(5) -0.0053(5) -0.0046(4)
B1 0.069(8) 0.065(8) 0.065(8) -0.005(7) 0.002(7) -0.003(6)
B2 0.148(18) 0.038(9) 0.23(2) -0.026(10) 0.023(17) -0.003(11)
F1 0.095(3) 0.162(4) 0.101(3) -0.046(3) 0.000(3) -0.020(3)
F2 0.085(4) 0.101(4) 0.098(4) -0.025(3) 0.024(3) -0.030(3)
F3 0.112(5) 0.108(5) 0.092(4) -0.045(4) -0.021(4) 0.001(3)
F4 0.094(5) 0.143(7) 0.247(8) 0.063(5) -0.006(5) 0.016(6)
F5 0.183(9) 0.185(9) 0.227(9) -0.105(7) -0.089(7) 0.032(7)
F6 0.207(8) 0.130(6) 0.338(9) -0.019(6) -0.028(7) -0.032(6)
F7 0.130(5) 0.063(4) 0.169(6) -0.018(4) -0.015(4) -0.015(4)
F8 0.224(8) 0.289(9) 0.189(7) -0.141(7) 0.021(6) 0.004(6)
N1 0.040(4) 0.037(4) 0.054(4) 0.012(3) -0.006(3) -0.012(3)
N2 0.044(4) 0.028(4) 0.068(5) 0.010(3) -0.006(4) -0.002(3)
N3 0.048(4) 0.042(4) 0.040(4) 0.012(3) -0.012(3) -0.009(3)
P1 0.0406(12) 0.0274(11) 0.0478(12) 0.0075(9) -0.0082(10) -0.0054(9)
P2 0.0415(12) 0.0320(11) 0.0454(12) 0.0094(9) -0.0062(10) -0.0040(9)
P3 0.0364(12) 0.0313(11) 0.0576(14) 0.0068(9) -0.0045(10) 0.0021(9)
P4 0.0377(12) 0.0374(12) 0.0543(13) 0.0088(10) -0.0010(10) -0.0081(10)
C1 0.063(6) 0.036(5) 0.071(6) 0.001(5) -0.004(5) -0.007(4)
C2 0.066(7) 0.029(5) 0.108(8) 0.013(5) -0.004(6) -0.010(5)
C3 0.088(8) 0.062(7) 0.035(5) 0.034(6) -0.003(5) -0.007(4)
C4 0.034(5) 0.077(7) 0.044(5) 0.018(5) -0.005(4) -0.012(4)
C5 0.052(6) 0.040(5) 0.045(5) 0.006(4) 0.001(4) -0.005(4)
C6 0.055(6) 0.026(5) 0.095(7) -0.004(4) -0.009(5) -0.012(4)
C7 0.035(5) 0.075(7) 0.079(7) 0.023(5) 0.001(5) 0.001(5)
C8 0.078(7) 0.042(5) 0.054(6) 0.017(5) -0.008(5) -0.005(4)
C9 0.062(7) 0.034(5) 0.100(7) 0.011(5) -0.016(6) -0.004(5)
C10 0.071(6) 0.036(5) 0.077(6) 0.008(5) -0.010(5) -0.002(4)
C11 0.083(8) 0.056(6) 0.086(7) 0.012(6) -0.001(6) 0.003(5)
C12 0.082(8) 0.078(7) 0.071(7) 0.029(6) -0.010(6) -0.008(5)
C13 0.034(4) 0.045(5) 0.051(5) 0.004(4) -0.007(4) 0.004(4)
C14 0.047(5) 0.033(4) 0.046(5) -0.005(4) -0.008(4) 0.004(3)
C15 0.050(6) 0.051(6) 0.071(6) -0.004(5) -0.009(5) -0.001(4)
C16 0.074(7) 0.061(7) 0.124(9) -0.029(6) 0.007(6) 0.006(6)
C17 0.109(9) 0.039(6) 0.095(8) -0.018(6) -0.027(7) 0.004(5)
C18 0.103(9) 0.045(6) 0.072(7) 0.010(6) -0.014(6) -0.020(5)
C19 0.067(6) 0.033(5) 0.101(7) 0.007(5) 0.001(5) -0.018(5)
C20 0.029(5) 0.028(4) 0.060(5) 0.012(3) -0.006(4) -0.011(4)
C21 0.060(6) 0.052(5) 0.039(5) 0.005(4) 0.002(4) -0.003(4)
C22 0.055(6) 0.051(5) 0.063(6) -0.006(4) 0.004(5) -0.009(4)
C23 0.060(6) 0.072(6) 0.047(6) 0.004(5) 0.012(5) -0.013(4)
C24 0.059(6) 0.085(7) 0.049(6) 0.005(5) -0.005(5) -0.013(5)
C25 0.058(6) 0.053(5) 0.049(5) -0.001(4) 0.001(5) -0.011(4)
C26 0.034(5) 0.025(4) 0.058(5) 0.006(3) -0.007(4) 0.002(4)
C27 0.054(6) 0.038(5) 0.059(6) 0.005(4) -0.012(5) -0.001(4)
C28 0.065(7) 0.061(6) 0.062(6) 0.011(5) 0.009(6) 0.012(5)
C29 0.040(6) 0.076(7) 0.106(9) 0.003(5) 0.018(6) 0.030(6)
C30 0.032(5) 0.051(6) 0.103(8) -0.004(4) -0.007(5) 0.012(5)
C31 0.038(5) 0.046(5) 0.072(6) 0.005(4) -0.016(5) 0.009(4)
C32 0.046(5) 0.030(5) 0.075(6) 0.008(4) -0.002(4) 0.004(4)
C33 0.053(6) 0.047(5) 0.071(6) 0.005(5) -0.017(5) 0.012(4)
C34 0.046(6) 0.057(6) 0.110(8) -0.005(5) -0.015(5) 0.012(5)
C35 0.048(7) 0.106(9) 0.107(8) 0.016(6) -0.028(6) 0.035(7)
C36 0.065(6) 0.062(5) 0.126(7) 0.006(5) -0.017(5) 0.044(5)
C37 0.045(6) 0.050(6) 0.139(9) 0.002(5) -0.014(6) 0.021(6)
C38 0.038(5) 0.042(5) 0.065(5) 0.010(4) -0.010(4) -0.011(4)
C39 0.056(6) 0.040(5) 0.049(5) 0.003(4) 0.004(4) 0.001(4)
C40 0.059(6) 0.046(6) 0.087(7) 0.004(5) -0.020(5) 0.006(5)
C41 0.093(9) 0.066(8) 0.154(11) -0.029(7) -0.033(8) -0.012(7)
C42 0.136(11) 0.055(7) 0.089(8) -0.038(8) 0.000(8) -0.012(6)
C43 0.142(11) 0.034(6) 0.101(8) -0.001(6) -0.018(8) -0.003(5)
C44 0.092(8) 0.054(6) 0.088(7) 0.000(6) -0.034(6) 0.009(5)
C45 0.032(5) 0.023(4) 0.066(6) 0.012(3) -0.012(4) -0.005(4)
C46 0.069(6) 0.053(5) 0.055(6) 0.004(5) 0.000(5) -0.006(4)
C47 0.078(7) 0.066(6) 0.043(6) 0.004(5) -0.006(5) -0.013(4)
C48 0.073(7) 0.058(6) 0.056(6) 0.005(5) -0.028(5) -0.010(5)
C49 0.064(6) 0.048(5) 0.074(7) 0.006(4) -0.013(6) -0.002(5)
C50 0.056(6) 0.050(5) 0.045(5) 0.014(4) -0.014(5) 0.000(4)
C51 0.037(5) 0.041(5) 0.062(6) 0.009(4) 0.008(4) -0.010(4)
C52 0.059(6) 0.045(5) 0.065(6) 0.012(4) -0.006(5) -0.014(4)
C53 0.076(7) 0.057(6) 0.072(7) 0.026(5) -0.036(6) -0.021(5)
C54 0.045(6) 0.053(6) 0.127(10) 0.008(5) -0.023(7) -0.023(6)
C55 0.044(6) 0.052(6) 0.107(8) -0.004(5) 0.009(6) -0.012(6)
C56 0.044(5) 0.042(5) 0.085(6) -0.009(4) 0.013(5) -0.013(4)
C57 0.049(5) 0.032(5) 0.064(6) 0.018(4) -0.004(4) -0.010(4)
C58 0.045(6) 0.051(6) 0.157(10) 0.022(5) -0.006(6) -0.041(6)
C59 0.073(6) 0.073(6) 0.143(7) -0.005(5) 0.011(6) -0.042(5)
C60 0.059(7) 0.082(8) 0.158(10) 0.011(6) 0.012(7) -0.060(7)
C61 0.037(6) 0.077(7) 0.130(9) 0.009(5) 0.004(6) -0.031(6)
C62 0.048(6) 0.071(6) 0.084(7) 0.004(5) -0.005(5) -0.030(5)
C63 0.039(5) 0.037(5) 0.058(5) -0.001(4) -0.006(4) -0.002(4)
C64 0.070(7) 0.056(6) 0.124(8) -0.013(5) -0.006(6) -0.014(5)

loop_
_atom_type_symbol
_atom_type_description
_atom_type_scat_dispersion_real
_atom_type_scat_dispersion_imag
_atom_type_scat_source
C C 0.0033 0.0016 'International Tables Vol C Tables 4.2.6.8 and 6.1.1.4'
H H 0.0000 0.0000 'International Tables Vol C Tables 4.2.6.8 and 6.1.1.4'
N N 0.0061 0.0033 'International Tables Vol C Tables 4.2.6.8 and 6.1.1.4'
Cu Cu 0.3201 1.2651 'International Tables Vol C Tables 4.2.6.8 and 6.1.1.4'
P P 0.1023 0.0942 'International Tables Vol C Tables 4.2.6.8 and 6.1.1.4'
F F 0.0171 0.0103 'International Tables Vol C Tables 4.2.6.8 and 6.1.1.4'
B B 0.0013 0.0007 'International Tables Vol C Tables 4.2.6.8 and 6.1.1.4'

loop_
_geom_angle_atom_site_label_1
_geom_angle_atom_site_label_2
_geom_angle_atom_site_label_3
_geom_angle_site_symmetry_1
_geom_angle_site_symmetry_3
_geom_angle
_geom_angle_publ_flag
N3 Cu1 N1 . . 102.5(2) ?
N3 Cu1 P2 . . 109.40(16) ?
N1 Cu1 P2 . . 99.37(17) ?
N3 Cu1 P1 . . 111.69(16) ?
N1 Cu1 P1 . . 104.49(16) ?
P2 Cu1 P1 . . 125.82(9) y
N2 Cu2 P3 . . 109.65(17) ?
N2 Cu2 P4 . . 105.34(17) ?
P3 Cu2 P4 . . 142.34(8) y
F3 B1 F2 . . 109.8(9) ?
F3 B1 F4 . . 106.2(8) ?
F2 B1 F4 . . 108.7(8) ?
F3 B1 F1 . . 109.4(8) ?
F2 B1 F1 . . 110.3(8) ?
F4 B1 F1 . . 112.3(9) ?
F8 B2 F5 . . 108.9(13) ?
F8 B2 F7 . . 117.9(14) ?
F5 B2 F7 . . 115.8(12) ?
F8 B2 F6 . . 103.6(12) ?
F5 B2 F6 . . 101.8(13) ?
F7 B2 F6 . . 106.6(12) ?
C5 N1 C1 . . 115.4(7) ?
C5 N1 Cu1 . . 123.5(5) ?
C1 N1 Cu1 . . 121.0(5) ?
C6 N2 C10 . . 115.5(7) ?
C6 N2 Cu2 . . 118.5(5) ?
C10 N2 Cu2 . . 126.0(6) ?
C63 N3 Cu1 . . 178.9(6) ?
C20 P1 C13 . . 102.9(3) ?
C20 P1 C14 . . 100.0(3) ?
C13 P1 C14 . . 102.4(3) ?
C20 P1 Cu1 . . 115.6(2) ?
C13 P1 Cu1 . . 120.4(2) ?
C14 P1 Cu1 . . 112.9(2) ?
C45 P2 C39 . . 103.4(3) ?
C45 P2 C38 . . 103.6(3) ?
C39 P2 C38 . . 101.2(3) ?
C45 P2 Cu1 . . 115.8(3) ?
C39 P2 Cu1 . . 108.5(2) ?
C38 P2 Cu1 . . 122.0(2) ?
C26 P3 C32 . . 103.3(3) ?
C26 P3 C13 . . 106.5(3) ?
C32 P3 C13 . . 101.3(3) ?
C26 P3 Cu2 . . 117.8(3) ?
C32 P3 Cu2 . . 107.8(3) ?
C13 P3 Cu2 . . 118.0(2) ?
C51 P4 C57 . . 103.9(3) ?
C51 P4 C38 . . 105.3(3) ?
C57 P4 C38 . . 101.9(3) ?
C51 P4 Cu2 . . 117.5(3) ?
C57 P4 Cu2 . . 105.6(2) ?
C38 P4 Cu2 . . 120.3(2) ?
N1 C1 C2 . . 126.1(8) ?
N1 C1 H1 . . 117.0 ?
C2 C1 H1 . . 117.0 ?
C3 C2 C1 . . 118.6(8) ?
C3 C2 H2 . . 120.7 ?
C1 C2 H2 . . 120.7 ?
C2 C3 C4 . . 119.1(8) ?
C2 C3 C11 . 1_645 116.6(9) ?
C4 C3 C11 . 1_645 124.3(9) ?
C3 C4 C5 . . 118.2(8) ?
C3 C4 H4 . . 120.9 ?
C5 C4 H4 . . 120.9 ?
N1 C5 C4 . . 122.6(7) ?
N1 C5 H5 . . 118.7 ?
C4 C5 H5 . . 118.7 ?
N2 C6 C7 . . 123.5(7) ?
N2 C6 H6 . . 118.3 ?
C7 C6 H6 . . 118.3 ?
C8 C7 C6 . . 119.6(8) ?
C8 C7 H7 . . 120.2 ?
C6 C7 H7 . . 120.2 ?
C9 C8 C7 . . 117.5(8) ?
C9 C8 C12 . . 119.0(9) ?
C7 C8 C12 . . 123.4(9) ?
C10 C9 C8 . . 119.8(8) ?
C10 C9 H9 . . 120.1 ?
C8 C9 H9 . . 120.1 ?
N2 C10 C9 . . 124.2(8) ?
N2 C10 H10 . . 117.9 ?
C9 C10 H10 . . 117.9 ?
C12 C11 C3 . 1_465 127.2(10) ?
C12 C11 H11 . . 116.4 ?
C3 C11 H11 1_465 . 116.4 ?
C11 C12 C8 . . 126.5(10) ?
C11 C12 H12 . . 116.8 ?
C8 C12 H12 . . 116.8 ?
P1 C13 P3 . . 117.6(4) ?
P1 C13 H13A . . 107.9 ?
P3 C13 H13A . . 107.9 ?
P1 C13 H13B . . 107.9 ?
P3 C13 H13B . . 107.9 ?
H13A C13 H13B . . 107.2 ?
C15 C14 C19 . . 118.0(7) ?
C15 C14 P1 . . 123.0(6) ?
C19 C14 P1 . . 119.0(6) ?
C14 C15 C16 . . 120.5(8) ?
C14 C15 H15 . . 119.8 ?
C16 C15 H15 . . 119.8 ?
C17 C16 C15 . . 120.8(9) ?
C17 C16 H16 . . 119.6 ?
C15 C16 H16 . . 119.6 ?
C16 C17 C18 . . 117.5(9) ?
C16 C17 H17 . . 121.3 ?
C18 C17 H17 . . 121.3 ?
C19 C18 C17 . . 121.8(9) ?
C19 C18 H18 . . 119.1 ?
C17 C18 H18 . . 119.1 ?
C18 C19 C14 . . 121.4(9) ?
C18 C19 H19 . . 119.3 ?
C14 C19 H19 . . 119.3 ?
C25 C20 C21 . . 116.6(7) ?
C25 C20 P1 . . 123.5(6) ?
C21 C20 P1 . . 119.9(5) ?
C22 C21 C20 . . 121.0(7) ?
C22 C21 H21 . . 119.5 ?
C20 C21 H21 . . 119.5 ?
C23 C22 C21 . . 121.4(8) ?
C23 C22 H22 . . 119.3 ?
C21 C22 H22 . . 119.3 ?
C22 C23 C24 . . 117.9(8) ?
C22 C23 H23 . . 121.0 ?
C24 C23 H23 . . 121.0 ?
C25 C24 C23 . . 120.4(8) ?
C25 C24 H24 . . 119.8 ?
C23 C24 H24 . . 119.8 ?
C24 C25 C20 . . 122.5(8) ?
C24 C25 H25 . . 118.7 ?
C20 C25 H25 . . 118.7 ?
C31 C26 C27 . . 117.9(7) ?
C31 C26 P3 . . 119.9(6) ?
C27 C26 P3 . . 122.1(6) ?
C28 C27 C26 . . 120.0(8) ?
C28 C27 H27 . . 120.0 ?
C26 C27 H27 . . 120.0 ?
C27 C28 C29 . . 120.6(8) ?
C27 C28 H28 . . 119.7 ?
C29 C28 H28 . . 119.7 ?
C30 C29 C28 . . 119.5(8) ?
C30 C29 H29 . . 120.2 ?
C28 C29 H29 . . 120.2 ?
C31 C30 C29 . . 120.0(8) ?
C31 C30 H30 . . 120.0 ?
C29 C30 H30 . . 120.0 ?
C30 C31 C26 . . 121.9(8) ?
C30 C31 H31 . . 119.0 ?
C26 C31 H31 . . 119.0 ?
C33 C32 C37 . . 117.1(7) ?
C33 C32 P3 . . 124.2(6) ?
C37 C32 P3 . . 118.6(7) ?
C32 C33 C34 . . 122.1(8) ?
C32 C33 H33 . . 119.0 ?
C34 C33 H33 . . 119.0 ?
C35 C34 C33 . . 120.2(8) ?
C35 C34 H34 . . 119.9 ?
C33 C34 H34 . . 119.9 ?
C34 C35 C36 . . 120.1(8) ?
C34 C35 H35 . . 120.0 ?
C36 C35 H35 . . 120.0 ?
C37 C36 C35 . . 119.1(8) ?
C37 C36 H36 . . 120.4 ?
C35 C36 H36 . . 120.4 ?
C36 C37 C32 . . 121.0(8) ?
C36 C37 H37 . . 119.5 ?
C32 C37 H37 . . 119.5 ?
P2 C38 P4 . . 114.6(4) ?
P2 C38 H38A . . 108.6 ?
P4 C38 H38A . . 108.6 ?
P2 C38 H38B . . 108.6 ?
P4 C38 H38B . . 108.6 ?
H38A C38 H38B . . 107.6 ?
C40 C39 C44 . . 116.5(8) ?
C40 C39 P2 . . 120.4(6) ?
C44 C39 P2 . . 122.6(7) ?
C39 C40 C41 . . 121.3(8) ?
C39 C40 H40 . . 119.4 ?
C41 C40 H40 . . 119.4 ?
C42 C41 C40 . . 121.5(10) ?
C42 C41 H41 . . 119.3 ?
C40 C41 H41 . . 119.3 ?
C43 C42 C41 . . 118.2(10) ?
C43 C42 H42 . . 120.9 ?
C41 C42 H42 . . 120.9 ?
C42 C43 C44 . . 121.2(10) ?
C42 C43 H43 . . 119.4 ?
C44 C43 H43 . . 119.4 ?
C43 C44 C39 . . 121.3(9) ?
C43 C44 H44 . . 119.4 ?
C39 C44 H44 . . 119.4 ?
C50 C45 C46 . . 115.2(7) ?
C50 C45 P2 . . 120.8(6) ?
C46 C45 P2 . . 123.9(6) ?
C47 C46 C45 . . 122.9(8) ?
C47 C46 H46 . . 118.5 ?
C45 C46 H46 . . 118.5 ?
C46 C47 C48 . . 120.4(8) ?
C46 C47 H47 . . 119.8 ?
C48 C47 H47 . . 119.8 ?
C49 C48 C47 . . 118.5(8) ?
C49 C48 H48 . . 120.8 ?
C47 C48 H48 . . 120.8 ?
C48 C49 C50 . . 120.9(8) ?
C48 C49 H49 . . 119.5 ?
C50 C49 H49 . . 119.5 ?
C45 C50 C49 . . 122.1(8) ?
C45 C50 H50 . . 118.9 ?
C49 C50 H50 . . 118.9 ?
C56 C51 C52 . . 118.6(7) ?
C56 C51 P4 . . 119.7(6) ?
C52 C51 P4 . . 121.6(6) ?
C53 C52 C51 . . 119.5(8) ?
C53 C52 H52 . . 120.2 ?
C51 C52 H52 . . 120.2 ?
C54 C53 C52 . . 120.5(9) ?
C54 C53 H53 . . 119.7 ?
C52 C53 H53 . . 119.7 ?
C53 C54 C55 . . 120.9(9) ?
C53 C54 H54 . . 119.6 ?
C55 C54 H54 . . 119.6 ?
C54 C55 C56 . . 120.1(8) ?
C54 C55 H55 . . 119.9 ?
C56 C55 H55 . . 119.9 ?
C51 C56 C55 . . 120.3(8) ?
C51 C56 H56 . . 119.9 ?
C55 C56 H56 . . 119.9 ?
C58 C57 C62 . . 117.8(7) ?
C58 C57 P4 . . 121.5(7) ?
C62 C57 P4 . . 120.6(6) ?
C57 C58 C59 . . 120.4(8) ?
C57 C58 H58 . . 119.8 ?
C59 C58 H58 . . 119.8 ?
C60 C59 C58 . . 120.9(9) ?
C60 C59 H59 . . 119.6 ?
C58 C59 H59 . . 119.6 ?
C59 C60 C61 . . 119.0(9) ?
C59 C60 H60 . . 120.5 ?
C61 C60 H60 . . 120.5 ?
C62 C61 C60 . . 121.0(9) ?
C62 C61 H61 . . 119.5 ?
C60 C61 H61 . . 119.5 ?
C61 C62 C57 . . 120.9(8) ?
C61 C62 H62 . . 119.6 ?
C57 C62 H62 . . 119.6 ?
N3 C63 C64 . . 179.1(8) ?
C63 C64 H64A . . 109.5 ?
C63 C64 H64B . . 109.5 ?
H64A C64 H64B . . 109.5 ?
C63 C64 H64C . . 109.5 ?
H64A C64 H64C . . 109.5 ?
H64B C64 H64C . . 109.5 ?

loop_
_geom_bond_atom_site_label_1
_geom_bond_atom_site_label_2
_geom_bond_site_symmetry_2
_geom_bond_distance
_geom_bond_publ_flag
Cu1 N3 . 2.050(7) y
Cu1 N1 . 2.135(6) y
Cu1 P2 . 2.279(2) y
Cu1 P1 . 2.283(2) y
Cu2 N2 . 2.060(6) y
Cu2 P3 . 2.239(2) y
Cu2 P4 . 2.251(2) y
B1 F3 . 1.338(10) ?
B1 F2 . 1.344(10) ?
B1 F4 . 1.400(10) ?
B1 F1 . 1.418(10) ?
B2 F8 . 1.268(13) ?
B2 F5 . 1.304(15) ?
B2 F7 . 1.347(12) ?
B2 F6 . 1.364(13) ?
N1 C5 . 1.335(8) ?
N1 C1 . 1.347(8) ?
N2 C6 . 1.325(9) ?
N2 C10 . 1.335(9) ?
N3 C63 . 1.110(8) ?
P1 C20 . 1.815(7) ?
P1 C13 . 1.820(7) ?
P1 C14 . 1.834(7) ?
P2 C45 . 1.803(7) ?
P2 C39 . 1.827(8) ?
P2 C38 . 1.847(7) ?
P3 C26 . 1.812(7) ?
P3 C32 . 1.836(8) ?
P3 C13 . 1.846(7) ?
P4 C51 . 1.820(8) ?
P4 C57 . 1.826(7) ?
P4 C38 . 1.855(7) ?
C1 C2 . 1.357(10) ?
C1 H1 . 0.9300 ?
C2 C3 . 1.348(11) ?
C2 H2 . 0.9300 ?
C3 C4 . 1.396(11) ?
C3 C11 1_645 1.506(11) ?
C4 C5 . 1.415(10) ?
C4 H4 . 0.9300 ?
C5 H5 . 0.9300 ?
C6 C7 . 1.372(10) ?
C6 H6 . 0.9300 ?
C7 C8 . 1.361(10) ?
C7 H7 . 0.9300 ?
C8 C9 . 1.356(11) ?
C8 C12 . 1.545(11) ?
C9 C10 . 1.352(10) ?
C9 H9 . 0.9300 ?
C10 H10 . 0.9300 ?
C11 C12 . 1.250(10) ?
C11 C3 1_465 1.506(11) ?
C11 H11 . 0.9300 ?
C12 H12 . 0.9300 ?
C13 H13A . 0.9700 ?
C13 H13B . 0.9700 ?
C14 C15 . 1.371(10) ?
C14 C19 . 1.375(10) ?
C15 C16 . 1.393(11) ?
C15 H15 . 0.9300 ?
C16 C17 . 1.373(12) ?
C16 H16 . 0.9300 ?
C17 C18 . 1.377(12) ?
C17 H17 . 0.9300 ?
C18 C19 . 1.349(10) ?
C18 H18 . 0.9300 ?
C19 H19 . 0.9300 ?
C20 C25 . 1.373(9) ?
C20 C21 . 1.415(9) ?
C21 C22 . 1.367(9) ?
C21 H21 . 0.9300 ?
C22 C23 . 1.362(9) ?
C22 H22 . 0.9300 ?
C23 C24 . 1.411(10) ?
C23 H23 . 0.9300 ?
C24 C25 . 1.353(10) ?
C24 H24 . 0.9300 ?
C25 H25 . 0.9300 ?
C26 C31 . 1.386(9) ?
C26 C27 . 1.405(9) ?
C27 C28 . 1.375(10) ?
C27 H27 . 0.9300 ?
C28 C29 . 1.383(11) ?
C28 H28 . 0.9300 ?
C29 C30 . 1.381(11) ?
C29 H29 . 0.9300 ?
C30 C31 . 1.360(10) ?
C30 H30 . 0.9300 ?
C31 H31 . 0.9300 ?
C32 C33 . 1.338(9) ?
C32 C37 . 1.392(10) ?
C33 C34 . 1.384(10) ?
C33 H33 . 0.9300 ?
C34 C35 . 1.319(11) ?
C34 H34 . 0.9300 ?
C35 C36 . 1.377(11) ?
C35 H35 . 0.9300 ?
C36 C37 . 1.371(10) ?
C36 H36 . 0.9300 ?
C37 H37 . 0.9300 ?
C38 H38A . 0.9700 ?
C38 H38B . 0.9700 ?
C39 C40 . 1.360(10) ?
C39 C44 . 1.386(10) ?
C40 C41 . 1.388(11) ?
C40 H40 . 0.9300 ?
C41 C42 . 1.350(12) ?
C41 H41 . 0.9300 ?
C42 C43 . 1.346(12) ?
C42 H42 . 0.9300 ?
C43 C44 . 1.382(11) ?
C43 H43 . 0.9300 ?
C44 H44 . 0.9300 ?
C45 C50 . 1.374(10) ?
C45 C46 . 1.402(9) ?
C46 C47 . 1.362(10) ?
C46 H46 . 0.9300 ?
C47 C48 . 1.373(11) ?
C47 H47 . 0.9300 ?
C48 C49 . 1.360(10) ?
C48 H48 . 0.9300 ?
C49 C50 . 1.390(9) ?
C49 H49 . 0.9300 ?
C50 H50 . 0.9300 ?
C51 C56 . 1.356(9) ?
C51 C52 . 1.424(9) ?
C52 C53 . 1.380(10) ?
C52 H52 . 0.9300 ?
C53 C54 . 1.344(11) ?
C53 H53 . 0.9300 ?
C54 C55 . 1.362(11) ?
C54 H54 . 0.9300 ?
C55 C56 . 1.398(10) ?
C55 H55 . 0.9300 ?
C56 H56 . 0.9300 ?
C57 C58 . 1.370(10) ?
C57 C62 . 1.416(10) ?
C58 C59 . 1.393(11) ?
C58 H58 . 0.9300 ?
C59 C60 . 1.370(11) ?
C59 H59 . 0.9300 ?
C60 C61 . 1.377(11) ?
C60 H60 . 0.9300 ?
C61 C62 . 1.354(11) ?
C61 H61 . 0.9300 ?
C62 H62 . 0.9300 ?
C63 C64 . 1.468(10) ?
C64 H64A . 0.9600 ?
C64 H64B . 0.9600 ?
C64 H64C . 0.9600 ?
